data_1552882
loop_
_publ_author_name
'Romanov, Alexander S.'
'Jones, Saul T. E.'
'Gu, Qinying'
'Conaghan, Patrick J.'
'Drummond, Bluebell H.'
'Feng, Jiale'
'Chotard, Florian'
'Buizza, Leonardo'
'Foley, Morgan'
'Linnolahti, Mikko'
'Credgington, Dan'
'Bochmann, Manfred'

_publ_section_title
;
 Carbene metal amide photoemitters: tailoring conformationally flexible
 amides for full color range emissions including white-emitting OLED.
;
_journal_issue 2
_journal_name_full 'Chemical science'
_journal_page_first 435
_journal_page_last 446
_journal_paper_doi 10.1039/c9sc04589a
_journal_volume 11
_journal_year 2020
_chemical_formula_moiety 'C42 H53 Au N2'
_chemical_formula_sum 'C42 H53 Au N2'
_chemical_formula_weight 782.83
_space_group_crystal_system orthorhombic
_space_group_IT_number 60
_space_group_name_Hall '-P 2n 2ab'
_space_group_name_H-M_alt 'P b c n'
_atom_sites_solution_hydrogens geom
_atom_sites_solution_primary direct
_audit_creation_method SHELXL-2018/3
_audit_update_record
;
2019-04-19 deposited with the CCDC.	2019-11-12 downloaded from the CCDC.
;
_cell_angle_alpha 90
_cell_angle_beta 90
_cell_angle_gamma 90
_cell_formula_units_Z 8
_cell_length_a 34.2921(8)
_cell_length_b 13.9716(3)
_cell_length_c 17.0268(4)
_cell_measurement_reflns_used 13663
_cell_measurement_temperature 140.1(10)
_cell_measurement_theta_max 32.5740
_cell_measurement_theta_min 2.9700
_cell_volume 8157.8(3)
_computing_cell_refinement
;                                                                
CrysAlisPro, Agilent Technologies,                               
Version 1.171.37.35 (release 13-08-2014 CrysAlis171 .NET)        
(compiled Aug 13 2014,18:06:01)                                  
;
_computing_data_collection
;                                                                
CrysAlisPro, Agilent Technologies,                               
Version 1.171.37.35 (release 13-08-2014 CrysAlis171 .NET)        
(compiled Aug 13 2014,18:06:01)                                  
;
_computing_data_reduction
;                                                                
CrysAlisPro, Agilent Technologies,                               
Version 1.171.37.35 (release 13-08-2014 CrysAlis171 .NET)        
(compiled Aug 13 2014,18:06:01)                                  
;
_computing_structure_refinement 'SHELXL-2018/3 (Sheldrick, 2018)'
_computing_structure_solution 'SHELXS-97 (Sheldrick, 2008)'
_diffrn_ambient_temperature 140.1(10)
_diffrn_detector_area_resol_mean 16.0050
_diffrn_measured_fraction_theta_full 0.997
_diffrn_measured_fraction_theta_max 0.998
_diffrn_measurement_device_type 'Oxford Diffraction Xcalibur 3/Sapphire3 CCD'
_diffrn_measurement_method 'Thin slice \w scans'
_diffrn_radiation_type MoK\a
_diffrn_radiation_wavelength 0.71073
_diffrn_reflns_av_R_equivalents 0.0700
_diffrn_reflns_av_unetI/netI 0.0419
_diffrn_reflns_Laue_measured_fraction_full 0.997
_diffrn_reflns_Laue_measured_fraction_max 0.998
_diffrn_reflns_limit_h_max 45
_diffrn_reflns_limit_h_min -43
_diffrn_reflns_limit_k_max 18
_diffrn_reflns_limit_k_min -16
_diffrn_reflns_limit_l_max 22
_diffrn_reflns_limit_l_min -22
_diffrn_reflns_number 72878
_diffrn_reflns_point_group_measured_fraction_full 0.997
_diffrn_reflns_point_group_measured_fraction_max 0.998
_diffrn_reflns_theta_full 25.242
_diffrn_reflns_theta_max 28.000
_diffrn_reflns_theta_min 3.043
_diffrn_source 'Enhance (Mo) X-ray Source'
_exptl_absorpt_coefficient_mu 3.634
_exptl_absorpt_correction_T_max 1.00000
_exptl_absorpt_correction_T_min 0.60996
_exptl_absorpt_correction_type multi-scan
_exptl_absorpt_process_details
;                                                         
CrysAlisPro, Agilent Technologies,                        
Version 1.171.37.35 (release 13-08-2014 CrysAlis171 .NET) 
(compiled Aug 13 2014,18:06:01)                           
Empirical absorption correction using spherical harmonics,
 implemented in SCALE3 ABSPACK scaling algorithm.         
;
_exptl_crystal_colour orange
_exptl_crystal_density_diffrn 1.275
_exptl_crystal_density_meas ?
_exptl_crystal_density_method 'not measured'
_exptl_crystal_description block
_exptl_crystal_F_000 3184
_exptl_crystal_preparation Luminescent
_exptl_crystal_recrystallization_method 'Re-crystallisation from solvent: toluene and hexane'
_exptl_crystal_size_max 0.220
_exptl_crystal_size_mid 0.190
_exptl_crystal_size_min 0.060
_refine_diff_density_max 1.655
_refine_diff_density_min -0.826
_refine_diff_density_rms 0.110
_refine_ls_extinction_method none
_refine_ls_goodness_of_fit_ref 1.090
_refine_ls_hydrogen_treatment constr
_refine_ls_matrix_type full
_refine_ls_number_parameters 414
_refine_ls_number_reflns 9844
_refine_ls_number_restraints 0
_refine_ls_restrained_S_all 1.090
_refine_ls_R_factor_all 0.0570
_refine_ls_R_factor_gt 0.0353
_refine_ls_shift/su_max 0.001
_refine_ls_shift/su_mean 0.000
_refine_ls_structure_factor_coef Fsqd
_refine_ls_weighting_details 'w=1/[\s^2^(Fo^2^)+(0.0400P)^2^+1.0000P] where P=(Fo^2^+2Fc^2^)/3'
_refine_ls_weighting_scheme calc
_refine_ls_wR_factor_gt 0.0799
_refine_ls_wR_factor_ref 0.0874
_reflns_Friedel_coverage 0.000
_reflns_number_gt 7206
_reflns_number_total 9844
_reflns_threshold_expression 'I > 2\s(I)'
_cod_data_source_file c9sc04589a2.cif
_cod_data_source_block b_sq
_cod_depositor_comments
;
The following automatic conversions were performed:

data item '_exptl_crystal_density_meas' value 'not measured' was
changed to '?' -- the value is perceived as not measured.

data item '_atom_sites_solution_primary' value 'direct methods' was
changed to 'direct'.

Automatic conversion script
Id: cif_fix_values 6909 2019-04-08 15:41:33Z antanas 

 Adding full bibliography for 1552876--1552882.cif.

 Adding full bibliography for 1552876--1552882.cif.
;
_cod_database_code 1552882
_shelx_shelxl_version_number 2018/3
_shelx_space_group_comment
;
The symmetry employed for this shelxl refinement is uniquely defined
by the following loop, which should always be used as a source of
symmetry information in preference to the above space-group names.
They are only intended as comments.
;
_shelx_estimated_absorpt_t_min 0.502
_shelx_estimated_absorpt_t_max 0.811

loop_
_space_group_symop_operation_xyz
'x, y, z'
'-x+1/2, -y+1/2, z+1/2'
'-x, y, -z+1/2'
'x+1/2, -y+1/2, -z'
'-x, -y, -z'
'x-1/2, y-1/2, -z-1/2'
'x, -y, z-1/2'
'-x-1/2, y-1/2, z'

loop_
_atom_site_label
_atom_site_type_symbol
_atom_site_fract_x
_atom_site_fract_y
_atom_site_fract_z
_atom_site_U_iso_or_equiv
_atom_site_adp_type
_atom_site_occupancy
_atom_site_site_symmetry_order
_atom_site_calc_flag
_atom_site_refinement_flags_posn
_atom_site_refinement_flags_adp
Au1 Au 0.15403(2) 0.37763(2) 0.17103(2) 0.01633(5) Uani 1 1 d . .
N2 N 0.15613(9) 0.2771(2) 0.25887(18) 0.0183(7) Uani 1 1 d . .
N1 N 0.12159(9) 0.4752(2) 0.03495(17) 0.0172(7) Uani 1 1 d . .
C1 C 0.15092(11) 0.4735(3) 0.0853(2) 0.0176(8) Uani 1 1 d . .
C34 C 0.15889(11) 0.1152(3) 0.3719(2) 0.0203(8) Uani 1 1 d . .
C3 C 0.15586(13) 0.6125(3) 0.0052(2) 0.0302(10) Uani 1 1 d . .
H3A H 0.172795 0.638064 -0.035298 0.036 Uiso 1 1 calc R U
H3B H 0.143474 0.665666 0.032036 0.036 Uiso 1 1 calc R U
C17 C 0.19144(12) 0.6171(3) 0.1346(2) 0.0201(8) Uani 1 1 d . .
H17A H 0.167899 0.644185 0.158493 0.024 Uiso 1 1 calc R U
C42 C 0.15390(13) 0.1026(3) 0.4610(3) 0.0324(11) Uani 1 1 d . .
H42A H 0.147040 0.162979 0.484186 0.049 Uiso 1 1 calc R U
H42B H 0.177919 0.080245 0.483390 0.049 Uiso 1 1 calc R U
H42C H 0.133621 0.056906 0.471119 0.049 Uiso 1 1 calc R U
C7 C 0.02458(12) 0.3818(3) 0.0976(3) 0.0312(10) Uani 1 1 d . .
H7A H 0.003434 0.400467 0.128132 0.037 Uiso 1 1 calc R U
C40 C 0.19059(11) 0.2563(3) 0.2994(2) 0.0181(8) Uani 1 1 d . .
C35 C 0.19334(11) 0.1816(3) 0.3547(2) 0.0195(8) Uani 1 1 d . .
C33 C 0.12181(12) 0.1536(3) 0.3348(2) 0.0254(9) Uani 1 1 d . .
C10 C 0.08851(11) 0.3204(3) 0.0077(2) 0.0250(9) Uani 1 1 d . .
C22 C 0.21474(12) 0.5626(3) 0.1975(2) 0.0232(9) Uani 1 1 d . .
H22A H 0.221605 0.605845 0.239884 0.028 Uiso 1 1 calc R U
H22B H 0.198852 0.511583 0.219109 0.028 Uiso 1 1 calc R U
C23 C 0.24090(11) 0.4538(3) 0.0929(2) 0.0199(8) Uani 1 1 d . .
H23A H 0.264397 0.426952 0.070008 0.024 Uiso 1 1 calc R U
H23B H 0.224969 0.401409 0.112099 0.024 Uiso 1 1 calc R U
C2 C 0.17965(11) 0.5534(3) 0.0636(2) 0.0166(8) Uani 1 1 d . .
C6 C 0.05671(12) 0.4439(3) 0.0898(2) 0.0246(9) Uani 1 1 d . .
C5 C 0.08798(11) 0.4114(3) 0.0434(2) 0.0198(8) Uani 1 1 d . .
C21 C 0.25177(11) 0.5206(3) 0.1615(2) 0.0226(9) Uani 1 1 d . .
H21A H 0.265994 0.484236 0.201484 0.027 Uiso 1 1 calc R U
C41 C 0.16804(13) 0.0158(3) 0.3352(3) 0.0332(11) Uani 1 1 d . .
H41A H 0.170766 0.022266 0.279349 0.050 Uiso 1 1 calc R U
H41B H 0.147121 -0.027702 0.346641 0.050 Uiso 1 1 calc R U
H41C H 0.191872 -0.008570 0.357001 0.050 Uiso 1 1 calc R U
C25 C 0.21824(11) 0.5102(3) 0.0298(2) 0.0197(8) Uani 1 1 d . .
H25A H 0.212006 0.467598 -0.014148 0.024 Uiso 1 1 calc R U
C24 C 0.24462(12) 0.5915(3) 0.0006(2) 0.0233(9) Uani 1 1 d . .
H24A H 0.231325 0.627210 -0.040233 0.028 Uiso 1 1 calc R U
H24B H 0.268301 0.564838 -0.021582 0.028 Uiso 1 1 calc R U
C36 C 0.22935(12) 0.1641(3) 0.3903(2) 0.0224(9) Uani 1 1 d . .
H36A H 0.231244 0.114706 0.426759 0.027 Uiso 1 1 calc R U
C38 C 0.25944(12) 0.2919(3) 0.3196(2) 0.0231(9) Uani 1 1 d . .
H38A H 0.281175 0.328846 0.307510 0.028 Uiso 1 1 calc R U
C20 C 0.27753(12) 0.6020(3) 0.1310(3) 0.0282(10) Uani 1 1 d . .
H20A H 0.284851 0.643725 0.174033 0.034 Uiso 1 1 calc R U
H20B H 0.301152 0.575938 0.108042 0.034 Uiso 1 1 calc R U
C18 C 0.21751(12) 0.6988(3) 0.1046(2) 0.0240(9) Uani 1 1 d . .
H18A H 0.203540 0.735547 0.065309 0.029 Uiso 1 1 calc R U
H18B H 0.223892 0.741346 0.147804 0.029 Uiso 1 1 calc R U
C37 C 0.26236(12) 0.2176(3) 0.3735(2) 0.0257(9) Uani 1 1 d . .
H37A H 0.286004 0.203951 0.397838 0.031 Uiso 1 1 calc R U
C19 C 0.25498(12) 0.6589(3) 0.0690(2) 0.0259(9) Uani 1 1 d . .
H19A H 0.271186 0.711605 0.049646 0.031 Uiso 1 1 calc R U
C39 C 0.22448(11) 0.3102(3) 0.2847(2) 0.0206(8) Uani 1 1 d . .
H39A H 0.222946 0.360753 0.249333 0.025 Uiso 1 1 calc R U
C4 C 0.12462(12) 0.5473(3) -0.0320(2) 0.0235(9) Uani 1 1 d . .
C28 C 0.12257(11) 0.2273(3) 0.2784(2) 0.0226(9) Uani 1 1 d . .
C27 C 0.13764(13) 0.5000(3) -0.1076(2) 0.0316(10) Uani 1 1 d . .
H27A H 0.118573 0.453556 -0.123453 0.047 Uiso 1 1 calc R U
H27B H 0.162258 0.468878 -0.099406 0.047 Uiso 1 1 calc R U
H27C H 0.140332 0.547635 -0.147889 0.047 Uiso 1 1 calc R U
C14 C 0.05690(13) 0.5367(3) 0.1360(3) 0.0307(10) Uani 1 1 d . .
H14A H 0.078955 0.575189 0.117511 0.037 Uiso 1 1 calc R U
C11 C 0.12357(13) 0.2781(3) -0.0345(2) 0.0292(10) Uani 1 1 d . .
H11A H 0.143777 0.327645 -0.037068 0.035 Uiso 1 1 calc R U
C32 C 0.08592(13) 0.1110(3) 0.3521(3) 0.0381(12) Uani 1 1 d . .
H32A H 0.085293 0.063006 0.389893 0.046 Uiso 1 1 calc R U
C9 C 0.05533(13) 0.2632(3) 0.0163(3) 0.0348(11) Uani 1 1 d . .
H9A H 0.054454 0.203788 -0.008197 0.042 Uiso 1 1 calc R U
C15 C 0.06287(14) 0.5177(4) 0.2239(3) 0.0426(13) Uani 1 1 d . .
H15A H 0.087600 0.486963 0.231854 0.064 Uiso 1 1 calc R U
H15B H 0.042397 0.476891 0.242834 0.064 Uiso 1 1 calc R U
H15C H 0.062349 0.577230 0.251963 0.064 Uiso 1 1 calc R U
C31 C 0.05143(14) 0.1363(4) 0.3161(3) 0.0499(15) Uani 1 1 d . .
H31A H 0.027979 0.107448 0.329928 0.060 Uiso 1 1 calc R U
C8 C 0.02386(12) 0.2931(3) 0.0605(3) 0.0359(12) Uani 1 1 d . .
H8A H 0.002105 0.253836 0.065462 0.043 Uiso 1 1 calc R U
C12 C 0.14026(14) 0.1930(3) 0.0115(3) 0.0383(11) Uani 1 1 d . .
H12A H 0.147532 0.213564 0.063276 0.057 Uiso 1 1 calc R U
H12B H 0.162797 0.168579 -0.015269 0.057 Uiso 1 1 calc R U
H12C H 0.120891 0.143608 0.015288 0.057 Uiso 1 1 calc R U
C26 C 0.08609(13) 0.5993(3) -0.0466(3) 0.0350(11) Uani 1 1 d . .
H26A H 0.066392 0.553584 -0.060688 0.053 Uiso 1 1 calc R U
H26B H 0.089341 0.644511 -0.088509 0.053 Uiso 1 1 calc R U
H26C H 0.078329 0.632376 0.000295 0.053 Uiso 1 1 calc R U
C29 C 0.08739(12) 0.2510(3) 0.2409(3) 0.0337(11) Uani 1 1 d . .
H29A H 0.087491 0.298756 0.202792 0.040 Uiso 1 1 calc R U
C16 C 0.01965(15) 0.5945(4) 0.1224(3) 0.0443(13) Uani 1 1 d . .
H16A H 0.015904 0.604062 0.067105 0.066 Uiso 1 1 calc R U
H16B H 0.021901 0.655520 0.148027 0.066 Uiso 1 1 calc R U
H16C H -0.002235 0.560379 0.143640 0.066 Uiso 1 1 calc R U
C30 C 0.05300(13) 0.2064(4) 0.2585(3) 0.0483(15) Uani 1 1 d . .
H30A H 0.030426 0.223135 0.231507 0.058 Uiso 1 1 calc R U
C13 C 0.11434(15) 0.2466(4) -0.1188(3) 0.0456(13) Uani 1 1 d . .
H13A H 0.104141 0.299967 -0.147763 0.068 Uiso 1 1 calc R U
H13B H 0.095371 0.196111 -0.117719 0.068 Uiso 1 1 calc R U
H13C H 0.137744 0.224060 -0.143574 0.068 Uiso 1 1 calc R U

loop_
_atom_site_aniso_label
_atom_site_aniso_U_11
_atom_site_aniso_U_22
_atom_site_aniso_U_33
_atom_site_aniso_U_23
_atom_site_aniso_U_13
_atom_site_aniso_U_12
Au1 0.01709(8) 0.01713(8) 0.01478(8) 0.00429(6) -0.00139(6) -0.00050(6)
N2 0.0173(16) 0.0181(16) 0.0195(17) 0.0051(13) -0.0012(14) 0.0016(14)
N1 0.0169(15) 0.0191(17) 0.0157(16) 0.0036(13) -0.0015(13) -0.0019(13)
C1 0.0195(19) 0.0172(19) 0.0160(19) 0.0003(14) 0.0076(16) 0.0028(15)
C34 0.0207(19) 0.018(2) 0.022(2) -0.0001(15) 0.0009(16) -0.0023(16)
C3 0.051(3) 0.025(2) 0.014(2) 0.0106(16) -0.004(2) 0.002(2)
C17 0.026(2) 0.021(2) 0.0138(18) -0.0034(15) 0.0004(16) 0.0007(17)
C42 0.037(3) 0.036(3) 0.024(2) 0.0075(18) 0.000(2) -0.005(2)
C7 0.0157(19) 0.047(3) 0.031(2) 0.012(2) -0.0043(17) 0.005(2)
C40 0.0193(19) 0.018(2) 0.0165(18) -0.0010(15) 0.0000(16) 0.0018(16)
C35 0.025(2) 0.019(2) 0.0145(18) -0.0020(15) -0.0009(16) 0.0020(17)
C33 0.028(2) 0.023(2) 0.025(2) 0.0058(17) -0.0017(19) 0.0009(17)
C10 0.0199(19) 0.029(2) 0.027(2) 0.0079(18) -0.0095(18) -0.0017(17)
C22 0.035(2) 0.020(2) 0.0140(18) -0.0022(15) -0.0002(18) -0.0047(18)
C23 0.0184(19) 0.017(2) 0.025(2) 0.0006(16) 0.0010(17) 0.0006(16)
C2 0.0191(18) 0.0142(19) 0.0164(19) 0.0013(14) 0.0018(16) 0.0001(15)
C6 0.021(2) 0.034(3) 0.019(2) 0.0104(17) -0.0056(18) 0.0039(18)
C5 0.0177(19) 0.022(2) 0.020(2) 0.0078(16) -0.0047(16) -0.0006(16)
C21 0.023(2) 0.024(2) 0.021(2) 0.0019(17) -0.0058(17) -0.0049(16)
C41 0.033(2) 0.021(2) 0.045(3) -0.004(2) -0.003(2) -0.0002(19)
C25 0.026(2) 0.017(2) 0.0153(19) -0.0009(15) 0.0014(16) -0.0022(16)
C24 0.026(2) 0.024(2) 0.020(2) 0.0048(16) 0.0051(18) -0.0008(17)
C36 0.030(2) 0.018(2) 0.019(2) 0.0014(16) -0.0031(18) 0.0049(17)
C38 0.0220(19) 0.027(2) 0.020(2) -0.0052(17) 0.0011(18) 0.0001(17)
C20 0.023(2) 0.031(3) 0.031(2) 0.0009(18) -0.0057(19) -0.0061(18)
C18 0.031(2) 0.017(2) 0.024(2) -0.0037(16) -0.0053(18) -0.0005(18)
C37 0.025(2) 0.029(2) 0.023(2) -0.0037(17) -0.0032(18) 0.0066(18)
C19 0.030(2) 0.020(2) 0.027(2) 0.0056(18) 0.0000(19) -0.0095(18)
C39 0.023(2) 0.020(2) 0.019(2) 0.0028(15) -0.0019(17) -0.0011(17)
C4 0.028(2) 0.023(2) 0.020(2) 0.0070(16) -0.0049(18) -0.0004(17)
C28 0.0197(19) 0.026(2) 0.022(2) 0.0042(17) 0.0019(17) -0.0011(17)
C27 0.041(3) 0.035(3) 0.018(2) 0.0062(18) -0.010(2) -0.010(2)
C14 0.028(2) 0.036(3) 0.028(2) 0.002(2) 0.004(2) 0.009(2)
C11 0.030(2) 0.024(2) 0.034(3) -0.0049(18) -0.004(2) 0.0010(19)
C32 0.030(2) 0.040(3) 0.045(3) 0.022(2) 0.005(2) -0.004(2)
C9 0.034(2) 0.027(2) 0.043(3) 0.006(2) -0.014(2) -0.006(2)
C15 0.044(3) 0.053(3) 0.030(3) -0.005(2) -0.003(2) 0.016(3)
C31 0.026(2) 0.060(4) 0.064(4) 0.032(3) 0.004(2) -0.009(2)
C8 0.021(2) 0.038(3) 0.049(3) 0.015(2) -0.011(2) -0.008(2)
C12 0.038(3) 0.029(3) 0.048(3) -0.003(2) -0.009(2) 0.006(2)
C26 0.029(2) 0.043(3) 0.034(3) 0.020(2) -0.007(2) 0.001(2)
C29 0.020(2) 0.041(3) 0.039(3) 0.023(2) -0.001(2) 0.001(2)
C16 0.042(3) 0.047(3) 0.044(3) 0.006(2) 0.003(2) 0.019(2)
C30 0.019(2) 0.062(4) 0.064(4) 0.033(3) -0.005(2) -0.003(2)
C13 0.056(3) 0.040(3) 0.041(3) -0.011(2) -0.008(3) 0.006(3)

loop_
_atom_type_symbol
_atom_type_description
_atom_type_scat_dispersion_real
_atom_type_scat_dispersion_imag
_atom_type_scat_source
C C 0.0033 0.0016 'International Tables Vol C Tables 4.2.6.8 and 6.1.1.4'
H H 0.0000 0.0000 'International Tables Vol C Tables 4.2.6.8 and 6.1.1.4'
N N 0.0061 0.0033 'International Tables Vol C Tables 4.2.6.8 and 6.1.1.4'
Au Au -2.0133 8.8022 'International Tables Vol C Tables 4.2.6.8 and 6.1.1.4'

loop_
_geom_angle_atom_site_label_1
_geom_angle_atom_site_label_2
_geom_angle_atom_site_label_3
_geom_angle
C1 Au1 N2 178.73(14)
C28 N2 C40 118.6(3)
C28 N2 Au1 119.3(2)
C40 N2 Au1 122.1(2)
C1 N1 C5 121.6(3)
C1 N1 C4 116.4(3)
C5 N1 C4 121.9(3)
N1 C1 C2 108.6(3)
N1 C1 Au1 122.0(3)
C2 C1 Au1 129.3(3)
C33 C34 C35 110.7(3)
C33 C34 C42 110.9(3)
C35 C34 C42 110.1(3)
C33 C34 C41 108.6(3)
C35 C34 C41 108.0(3)
C42 C34 C41 108.5(3)
C2 C3 C4 108.6(3)
C2 C3 H3A 110.0
C4 C3 H3A 110.0
C2 C3 H3B 110.0
C4 C3 H3B 110.0
H3A C3 H3B 108.3
C18 C17 C22 107.3(3)
C18 C17 C2 108.5(3)
C22 C17 C2 113.2(3)
C18 C17 H17A 109.3
C22 C17 H17A 109.3
C2 C17 H17A 109.3
C34 C42 H42A 109.5
C34 C42 H42B 109.5
H42A C42 H42B 109.5
C34 C42 H42C 109.5
H42A C42 H42C 109.5
H42B C42 H42C 109.5
C8 C7 C6 121.3(4)
C8 C7 H7A 119.3
C6 C7 H7A 119.3
C39 C40 N2 119.9(3)
C39 C40 C35 117.4(3)
N2 C40 C35 122.7(3)
C36 C35 C40 118.6(4)
C36 C35 C34 119.6(3)
C40 C35 C34 121.7(3)
C32 C33 C28 118.1(4)
C32 C33 C34 120.0(4)
C28 C33 C34 121.8(4)
C9 C10 C5 117.4(4)
C9 C10 C11 118.1(4)
C5 C10 C11 124.4(4)
C21 C22 C17 110.0(3)
C21 C22 H22A 109.7
C17 C22 H22A 109.7
C21 C22 H22B 109.7
C17 C22 H22B 109.7
H22A C22 H22B 108.2
C25 C23 C21 109.9(3)
C25 C23 H23A 109.7
C21 C23 H23A 109.7
C25 C23 H23B 109.7
C21 C23 H23B 109.7
H23A C23 H23B 108.2
C3 C2 C1 101.9(3)
C3 C2 C25 114.9(3)
C1 C2 C25 110.5(3)
C3 C2 C17 109.6(3)
C1 C2 C17 113.3(3)
C25 C2 C17 106.7(3)
C5 C6 C7 116.8(4)
C5 C6 C14 124.3(4)
C7 C6 C14 118.7(4)
C6 C5 C10 122.9(4)
C6 C5 N1 117.3(4)
C10 C5 N1 119.8(3)
C22 C21 C20 109.3(4)
C22 C21 C23 109.7(3)
C20 C21 C23 109.4(3)
C22 C21 H21A 109.5
C20 C21 H21A 109.5
C23 C21 H21A 109.5
C34 C41 H41A 109.5
C34 C41 H41B 109.5
H41A C41 H41B 109.5
C34 C41 H41C 109.5
H41A C41 H41C 109.5
H41B C41 H41C 109.5
C24 C25 C23 107.9(3)
C24 C25 C2 109.4(3)
C23 C25 C2 111.6(3)
C24 C25 H25A 109.3
C23 C25 H25A 109.3
C2 C25 H25A 109.3
C25 C24 C19 110.1(3)
C25 C24 H24A 109.6
C19 C24 H24A 109.6
C25 C24 H24B 109.6
C19 C24 H24B 109.6
H24A C24 H24B 108.2
C35 C36 C37 122.5(4)
C35 C36 H36A 118.7
C37 C36 H36A 118.7
C39 C38 C37 119.5(4)
C39 C38 H38A 120.3
C37 C38 H38A 120.3
C19 C20 C21 109.1(3)
C19 C20 H20A 109.9
C21 C20 H20A 109.9
C19 C20 H20B 109.9
C21 C20 H20B 109.9
H20A C20 H20B 108.3
C19 C18 C17 110.5(3)
C19 C18 H18A 109.6
C17 C18 H18A 109.6
C19 C18 H18B 109.6
C17 C18 H18B 109.6
H18A C18 H18B 108.1
C36 C37 C38 118.7(4)
C36 C37 H37A 120.6
C38 C37 H37A 120.6
C18 C19 C20 110.0(4)
C18 C19 C24 109.3(3)
C20 C19 C24 108.7(4)
C18 C19 H19A 109.6
C20 C19 H19A 109.6
C24 C19 H19A 109.6
C38 C39 C40 123.3(4)
C38 C39 H39A 118.4
C40 C39 H39A 118.4
N1 C4 C27 111.5(3)
N1 C4 C26 112.1(3)
C27 C4 C26 108.9(3)
N1 C4 C3 97.5(3)
C27 C4 C3 113.7(4)
C26 C4 C3 112.8(4)
N2 C28 C29 119.1(4)
N2 C28 C33 123.1(4)
C29 C28 C33 117.8(4)
C4 C27 H27A 109.5
C4 C27 H27B 109.5
H27A C27 H27B 109.5
C4 C27 H27C 109.5
H27A C27 H27C 109.5
H27B C27 H27C 109.5
C6 C14 C16 111.7(4)
C6 C14 C15 111.0(4)
C16 C14 C15 110.5(4)
C6 C14 H14A 107.8
C16 C14 H14A 107.8
C15 C14 H14A 107.8
C10 C11 C12 110.8(4)
C10 C11 C13 113.0(4)
C12 C11 C13 109.4(4)
C10 C11 H11A 107.8
C12 C11 H11A 107.8
C13 C11 H11A 107.8
C31 C32 C33 123.6(4)
C31 C32 H32A 118.2
C33 C32 H32A 118.2
C8 C9 C10 121.4(4)
C8 C9 H9A 119.3
C10 C9 H9A 119.3
C14 C15 H15A 109.5
C14 C15 H15B 109.5
H15A C15 H15B 109.5
C14 C15 H15C 109.5
H15A C15 H15C 109.5
H15B C15 H15C 109.5
C30 C31 C32 117.5(4)
C30 C31 H31A 121.2
C32 C31 H31A 121.2
C7 C8 C9 120.2(4)
C7 C8 H8A 119.9
C9 C8 H8A 119.9
C11 C12 H12A 109.5
C11 C12 H12B 109.5
H12A C12 H12B 109.5
C11 C12 H12C 109.5
H12A C12 H12C 109.5
H12B C12 H12C 109.5
C4 C26 H26A 109.5
C4 C26 H26B 109.5
H26A C26 H26B 109.5
C4 C26 H26C 109.5
H26A C26 H26C 109.5
H26B C26 H26C 109.5
C30 C29 C28 122.2(4)
C30 C29 H29A 118.9
C28 C29 H29A 118.9
C14 C16 H16A 109.5
C14 C16 H16B 109.5
H16A C16 H16B 109.5
C14 C16 H16C 109.5
H16A C16 H16C 109.5
H16B C16 H16C 109.5
C29 C30 C31 120.7(4)
C29 C30 H30A 119.7
C31 C30 H30A 119.7
C11 C13 H13A 109.5
C11 C13 H13B 109.5
H13A C13 H13B 109.5
C11 C13 H13C 109.5
H13A C13 H13C 109.5
H13B C13 H13C 109.5

loop_
_geom_bond_atom_site_label_1
_geom_bond_atom_site_label_2
_geom_bond_distance
Au1 C1 1.984(4)
Au1 N2 2.053(3)
N2 C28 1.385(5)
N2 C40 1.399(5)
N1 C1 1.321(5)
N1 C5 1.464(5)
N1 C4 1.525(5)
C1 C2 1.535(5)
C34 C33 1.518(5)
C34 C35 1.530(5)
C34 C42 1.538(6)
C34 C41 1.554(6)
C3 C2 1.528(5)
C3 C4 1.542(6)
C3 H3A 0.9700
C3 H3B 0.9700
C17 C18 1.537(5)
C17 C22 1.538(5)
C17 C2 1.555(5)
C17 H17A 0.9800
C42 H42A 0.9600
C42 H42B 0.9600
C42 H42C 0.9600
C7 C8 1.391(7)
C7 C6 1.408(6)
C7 H7A 0.9300
C40 C39 1.407(5)
C40 C35 1.409(5)
C35 C36 1.398(5)
C33 C32 1.398(6)
C33 C28 1.408(5)
C10 C9 1.398(6)
C10 C5 1.410(6)
C10 C11 1.520(6)
C22 C21 1.528(6)
C22 H22A 0.9700
C22 H22B 0.9700
C23 C25 1.542(5)
C23 C21 1.541(5)
C23 H23A 0.9700
C23 H23B 0.9700
C2 C25 1.564(5)
C6 C5 1.407(6)
C6 C14 1.517(6)
C21 C20 1.531(6)
C21 H21A 0.9800
C41 H41A 0.9600
C41 H41B 0.9600
C41 H41C 0.9600
C25 C24 1.534(5)
C25 H25A 0.9800
C24 C19 1.539(6)
C24 H24A 0.9700
C24 H24B 0.9700
C36 C37 1.386(6)
C36 H36A 0.9300
C38 C39 1.363(5)
C38 C37 1.389(6)
C38 H38A 0.9300
C20 C19 1.530(6)
C20 H20A 0.9700
C20 H20B 0.9700
C18 C19 1.527(6)
C18 H18A 0.9700
C18 H18B 0.9700
C37 H37A 0.9300
C19 H19A 0.9800
C39 H39A 0.9300
C4 C27 1.515(6)
C4 C26 1.528(6)
C28 C29 1.405(5)
C27 H27A 0.9600
C27 H27B 0.9600
C27 H27C 0.9600
C14 C16 1.529(6)
C14 C15 1.533(6)
C14 H14A 0.9800
C11 C12 1.535(6)
C11 C13 1.534(6)
C11 H11A 0.9800
C32 C31 1.378(7)
C32 H32A 0.9300
C9 C8 1.380(6)
C9 H9A 0.9300
C15 H15A 0.9600
C15 H15B 0.9600
C15 H15C 0.9600
C31 C30 1.387(6)
C31 H31A 0.9300
C8 H8A 0.9300
C12 H12A 0.9600
C12 H12B 0.9600
C12 H12C 0.9600
C26 H26A 0.9600
C26 H26B 0.9600
C26 H26C 0.9600
C29 C30 1.367(6)
C29 H29A 0.9300
C16 H16A 0.9600
C16 H16B 0.9600
C16 H16C 0.9600
C30 H30A 0.9300
C13 H13A 0.9600
C13 H13B 0.9600
C13 H13C 0.9600

loop_
_geom_torsion_atom_site_label_1
_geom_torsion_atom_site_label_2
_geom_torsion_atom_site_label_3
_geom_torsion_atom_site_label_4
_geom_torsion
C5 N1 C1 C2 -175.8(3)
C4 N1 C1 C2 4.0(4)
C5 N1 C1 Au1 5.1(5)
C4 N1 C1 Au1 -175.1(3)
C28 N2 C40 C39 -175.7(4)
Au1 N2 C40 C39 4.9(5)
C28 N2 C40 C35 5.4(6)
Au1 N2 C40 C35 -174.0(3)
C39 C40 C35 C36 -1.1(6)
N2 C40 C35 C36 177.8(3)
C39 C40 C35 C34 -176.6(3)
N2 C40 C35 C34 2.3(6)
C33 C34 C35 C36 173.5(3)
C42 C34 C35 C36 50.5(5)
C41 C34 C35 C36 -67.8(5)
C33 C34 C35 C40 -11.1(5)
C42 C34 C35 C40 -134.1(4)
C41 C34 C35 C40 107.6(4)
C35 C34 C33 C32 -171.4(4)
C42 C34 C33 C32 -48.9(5)
C41 C34 C33 C32 70.3(5)
C35 C34 C33 C28 13.5(6)
C42 C34 C33 C28 135.9(4)
C41 C34 C33 C28 -104.9(4)
C18 C17 C22 C21 -61.2(4)
C2 C17 C22 C21 58.5(4)
C4 C3 C2 C1 -24.6(4)
C4 C3 C2 C25 95.0(4)
C4 C3 C2 C17 -144.9(3)
N1 C1 C2 C3 12.8(4)
Au1 C1 C2 C3 -168.2(3)
N1 C1 C2 C25 -109.8(3)
Au1 C1 C2 C25 69.2(4)
N1 C1 C2 C17 130.5(3)
Au1 C1 C2 C17 -50.5(4)
C18 C17 C2 C3 -62.4(4)
C22 C17 C2 C3 178.6(3)
C18 C17 C2 C1 -175.6(3)
C22 C17 C2 C1 65.5(4)
C18 C17 C2 C25 62.6(4)
C22 C17 C2 C25 -56.4(4)
C8 C7 C6 C5 -0.5(6)
C8 C7 C6 C14 -176.0(4)
C7 C6 C5 C10 -1.9(6)
C14 C6 C5 C10 173.2(4)
C7 C6 C5 N1 -179.9(3)
C14 C6 C5 N1 -4.7(5)
C9 C10 C5 C6 3.4(6)
C11 C10 C5 C6 -172.3(4)
C9 C10 C5 N1 -178.8(3)
C11 C10 C5 N1 5.6(6)
C1 N1 C5 C6 88.6(4)
C4 N1 C5 C6 -91.2(4)
C1 N1 C5 C10 -89.4(4)
C4 N1 C5 C10 90.8(4)
C17 C22 C21 C20 61.9(4)
C17 C22 C21 C23 -58.0(4)
C25 C23 C21 C22 59.5(4)
C25 C23 C21 C20 -60.4(4)
C21 C23 C25 C24 59.9(4)
C21 C23 C25 C2 -60.3(4)
C3 C2 C25 C24 59.4(4)
C1 C2 C25 C24 174.1(3)
C17 C2 C25 C24 -62.3(4)
C3 C2 C25 C23 178.7(3)
C1 C2 C25 C23 -66.6(4)
C17 C2 C25 C23 57.0(4)
C23 C25 C24 C19 -60.8(4)
C2 C25 C24 C19 60.7(4)
C40 C35 C36 C37 0.1(6)
C34 C35 C36 C37 175.7(4)
C22 C21 C20 C19 -59.6(4)
C23 C21 C20 C19 60.5(4)
C22 C17 C18 C19 60.1(4)
C2 C17 C18 C19 -62.5(4)
C35 C36 C37 C38 0.6(6)
C39 C38 C37 C36 -0.2(6)
C17 C18 C19 C20 -60.0(4)
C17 C18 C19 C24 59.2(4)
C21 C20 C19 C18 58.7(5)
C21 C20 C19 C24 -60.8(4)
C25 C24 C19 C18 -58.2(4)
C25 C24 C19 C20 61.8(4)
C37 C38 C39 C40 -0.9(6)
N2 C40 C39 C38 -177.4(4)
C35 C40 C39 C38 1.6(6)
C1 N1 C4 C27 100.7(4)
C5 N1 C4 C27 -79.4(4)
C1 N1 C4 C26 -136.8(4)
C5 N1 C4 C26 43.0(5)
C1 N1 C4 C3 -18.5(4)
C5 N1 C4 C3 161.3(3)
C2 C3 C4 N1 25.5(4)
C2 C3 C4 C27 -92.1(4)
C2 C3 C4 C26 143.3(3)
C40 N2 C28 C29 176.7(4)
Au1 N2 C28 C29 -3.9(5)
C40 N2 C28 C33 -2.9(6)
Au1 N2 C28 C33 176.5(3)
C32 C33 C28 N2 177.4(4)
C34 C33 C28 N2 -7.3(6)
C32 C33 C28 C29 -2.2(6)
C34 C33 C28 C29 173.0(4)
C5 C6 C14 C16 132.0(4)
C7 C6 C14 C16 -52.9(5)
C5 C6 C14 C15 -104.1(5)
C7 C6 C14 C15 71.0(5)
C9 C10 C11 C12 -64.1(5)
C5 C10 C11 C12 111.6(4)
C9 C10 C11 C13 59.1(5)
C5 C10 C11 C13 -125.3(4)
C28 C33 C32 C31 0.9(8)
C34 C33 C32 C31 -174.4(5)
C5 C10 C9 C8 -2.4(6)
C11 C10 C9 C8 173.6(4)
C33 C32 C31 C30 1.5(9)
C6 C7 C8 C9 1.5(7)
C10 C9 C8 C7 0.1(7)
N2 C28 C29 C30 -178.5(5)
C33 C28 C29 C30 1.1(7)
C28 C29 C30 C31 1.4(9)
C32 C31 C30 C29 -2.7(9)
